data_5900003
_journal_name_full Strukturbericht
_journal_page_first 805
_journal_volume 2
_chemical_formula_sum 'C H4 N2 S'
_chemical_name_systematic Thiourea
_symmetry_Int_Tables_number 62
_symmetry_space_group_name_H-M 'P b n m'
_cell_angle_alpha 90
_cell_angle_beta 90
_cell_angle_gamma 90
_cell_formula_units_Z 4
_cell_length_a 5.47
_cell_length_b 7.64
_cell_length_c 8.54
_cod_data_source_file 004_thiourea.cif
_cod_data_source_block thiourea
_cod_depositor_comments
;
 Added the _citation_author_ordinal data item to the CITATION_AUTHOR loop
 and updated the _citation_author_name data item value.

 Antanas Vaitkus,
 2021-05-03
;
_cod_database_code 5900003

loop_
_atom_site_label
_atom_site_type_symbol
_atom_site_symmetry_multiplicity
_atom_site_Wyckoff_symbol
_atom_site_fract_x
_atom_site_fract_y
_atom_site_fract_z
_atom_site_attached_hydrogens
C C 8 d -0.14 0.10 0.25 0
S S 8 d 0.120 -0.007 0.25 0
N N 8 d 0.278 -0.13 -0.125 2

loop_
_citation_author_citation_id
_citation_author_ordinal
_citation_author_name
1 1 'Kitajgorodskij, A. I.'

loop_
_citation_id
_citation_coordinate_linkage
_citation_title
_citation_book_title
_citation_country
_citation_page_first
_citation_page_last
_citation_year
_citation_book_publisher
_cod_citation_special_details
1 yes ? 'Organicheskaja Kristallokhimija' USSR ? ? 1955 'Izdatel'stvo Akademii Nauk SSSR'
;

Coordinates are presented as published in this book, Kitajgorodskij's
"Organicheskaja Kristallokhimija", keyed in manually.

Saulius Gra\<zulis
;

loop_
_geom_bond_atom_site_label_1
_geom_bond_atom_site_label_2
_geom_bond_distance
C S 1.64(7)
C N 1.35(7)
